data_4075862
loop_
_publ_author_name
'Hodson, Bruce E.'
'McGrath, Thomas D.'
'Stone, F. Gordon A.'

_publ_section_title
;
 Synthesis and Reactivity of the 13-Vertex Metallacarborane Anions
 [4,4,4-(CO)3-closo-4,1,6-MC2B10H12]-(M = Re, Mn)
;
_journal_issue 14
_journal_name_full Organometallics
_journal_page_first 3386
_journal_paper_doi 10.1021/om050226g
_journal_volume 24
_journal_year 2005
_chemical_formula_sum 'C41 H42 B10 N O3 P2 Re'
_chemical_formula_weight 953.00
_chemical_name_systematic
; 
 ? 
;
_space_group_IT_number 14
_symmetry_cell_setting monoclinic
_symmetry_space_group_name_Hall '-P 2ybc'
_symmetry_space_group_name_H-M 'P 1 21/c 1'
_atom_sites_solution_hydrogens geom
_atom_sites_solution_primary direct
_atom_sites_solution_secondary difmap
_audit_creation_method SHELXL-97
_cell_angle_alpha 90.00
_cell_angle_beta 99.684(6)
_cell_angle_gamma 90.00
_cell_formula_units_Z 4
_cell_length_a 11.4867(10)
_cell_length_b 17.2181(15)
_cell_length_c 21.581(2)
_cell_measurement_reflns_used 7080
_cell_measurement_temperature 110(2)
_cell_measurement_theta_max 24.86
_cell_measurement_theta_min 2.23
_cell_volume 4207.5(7)
_computing_cell_refinement 'Bruker APEX2 (Bruker, 2003)'
_computing_data_collection 'Bruker APEX2 (Bruker, 2003)'
_computing_data_reduction 'Bruker APEX2 (Bruker, 2003)'
_computing_molecular_graphics 'Bruker SHELXTL (Bruker, 2001)'
_computing_publication_material 'Bruker SHELXTL (Bruker, 2001)'
_computing_structure_refinement 'Bruker SHELXTL (Bruker, 2001)'
_computing_structure_solution 'Bruker SHELXTL (Bruker, 2001)'
_diffrn_ambient_temperature 110(2)
_diffrn_measured_fraction_theta_full 0.999
_diffrn_measured_fraction_theta_max 0.988
_diffrn_measurement_device_type 'Bruker-Nonius X8 Apex CCD area detector'
_diffrn_measurement_method 'phi and omega scans'
_diffrn_radiation_monochromator graphite
_diffrn_radiation_source 'fine-focus sealed tube'
_diffrn_radiation_type MoK\a
_diffrn_radiation_wavelength 0.71073
_diffrn_reflns_av_R_equivalents 0.0681
_diffrn_reflns_av_sigmaI/netI 0.0535
_diffrn_reflns_limit_h_max 15
_diffrn_reflns_limit_h_min -17
_diffrn_reflns_limit_k_max 25
_diffrn_reflns_limit_k_min -24
_diffrn_reflns_limit_l_max 28
_diffrn_reflns_limit_l_min -32
_diffrn_reflns_number 111784
_diffrn_reflns_theta_full 30.00
_diffrn_reflns_theta_max 32.34
_diffrn_reflns_theta_min 1.52
_exptl_absorpt_coefficient_mu 3.004
_exptl_absorpt_correction_T_max 0.734
_exptl_absorpt_correction_T_min 0.627
_exptl_absorpt_correction_type multi-scan
_exptl_absorpt_process_details 'SADABS (Bruker, 2003)'
_exptl_crystal_colour colourless
_exptl_crystal_density_diffrn 1.504
_exptl_crystal_density_method 'not measured'
_exptl_crystal_description block
_exptl_crystal_F_000 1896
_exptl_crystal_size_max 0.14
_exptl_crystal_size_mid 0.13
_exptl_crystal_size_min 0.11
_refine_diff_density_max 1.421
_refine_diff_density_min -0.972
_refine_diff_density_rms 0.117
_refine_ls_extinction_method none
_refine_ls_goodness_of_fit_ref 1.029
_refine_ls_hydrogen_treatment mixed
_refine_ls_matrix_type full
_refine_ls_number_parameters 559
_refine_ls_number_reflns 14842
_refine_ls_number_restraints 9
_refine_ls_restrained_S_all 1.029
_refine_ls_R_factor_all 0.0581
_refine_ls_R_factor_gt 0.0341
_refine_ls_shift/su_max 0.004
_refine_ls_shift/su_mean 0.000
_refine_ls_structure_factor_coef Fsqd
_refine_ls_weighting_details 'calc w=1/[\s^2^(Fo^2^)+(0.0299P)^2^+3.0774P] where P=(Fo^2^+2Fc^2^)/3'
_refine_ls_weighting_scheme calc
_refine_ls_wR_factor_gt 0.0723
_refine_ls_wR_factor_ref 0.0787
_reflns_number_gt 10960
_reflns_number_total 14842
_reflns_threshold_expression >2sigma(I)
_cod_data_source_file om050226gsi20050323_054926.cif
_cod_data_source_block 2a
_cod_depositor_comments
;
The following automatic conversions were performed:

'_symmetry_cell_setting' value 'Monoclinic' changed to 'monoclinic'
according to /home/saulius/struct/CIF-dictionaries/cif_core.dic
dictionary named 'cif_core.dic' version 2.4.1 from 2010-06-29.

Automatic conversion script
Id: cif_fix_values 1715 2011-07-08 13:25:40Z adriana 
;
_cod_original_cell_volume 4207.4(6)
_cod_original_sg_symbol_H-M 'P2(1)/c  '
_cod_database_code 4075862

loop_
_symmetry_equiv_pos_as_xyz
'x, y, z'
'-x, y+1/2, -z+1/2'
'-x, -y, -z'
'x, -y-1/2, z-1/2'

loop_
_atom_site_label
_atom_site_type_symbol
_atom_site_fract_x
_atom_site_fract_y
_atom_site_fract_z
_atom_site_U_iso_or_equiv
_atom_site_adp_type
_atom_site_occupancy
_atom_site_symmetry_multiplicity
_atom_site_calc_flag
_atom_site_refinement_flags
C1 C 0.2786(3) 1.0242(2) 0.84976(17) 0.0426(8) Uani 1 1 d .
H1 H 0.344(3) 1.043(2) 0.8843(17) 0.051 Uiso 1 1 d .
B2 B 0.2506(3) 0.9329(2) 0.84962(15) 0.0349(7) Uani 1 1 d .
H2 H 0.294(3) 0.898(2) 0.8875(16) 0.042 Uiso 1 1 d .
B3 B 0.2039(5) 1.0845(3) 0.8030(2) 0.0608(13) Uani 1 1 d .
H3 H 0.234(4) 1.148(3) 0.8128(19) 0.073 Uiso 1 1 d .
Re4 Re 0.087494(9) 1.011935(6) 0.866341(4) 0.02324(4) Uani 1 1 d .
C41 C -0.0711(3) 0.98302(16) 0.87501(13) 0.0287(5) Uani 1 1 d .
O1 O -0.16479(18) 0.96141(13) 0.87862(10) 0.0359(5) Uani 1 1 d .
C42 C 0.1420(3) 0.97697(18) 0.95182(13) 0.0336(6) Uani 1 1 d .
O2 O 0.1766(2) 0.95471(15) 1.00158(10) 0.0472(6) Uani 1 1 d .
C43 C 0.0612(3) 1.11491(19) 0.89548(13) 0.0342(6) Uani 1 1 d .
O3 O 0.0481(2) 1.17798(14) 0.91056(10) 0.0461(6) Uani 1 1 d .
B5 B 0.3148(4) 0.9928(6) 0.7817(3) 0.130(4) Uani 1 1 d DU
H5 H 0.409(2) 0.995(4) 0.782(4) 0.155 Uiso 1 1 d D
C6 C 0.1228(3) 0.90130(18) 0.80548(14) 0.0347(6) Uani 1 1 d D
H6 H 0.098(3) 0.8495(13) 0.8243(15) 0.042 Uiso 1 1 d D
B7 B 0.0633(3) 1.0580(2) 0.76193(14) 0.0300(7) Uani 1 1 d D
H7 H 0.004(2) 1.1058(14) 0.7488(14) 0.036 Uiso 1 1 d D
B8 B 0.1922(5) 1.0505(3) 0.7242(2) 0.0620(13) Uani 1 1 d .
H8 H 0.218(4) 1.095(3) 0.692(2) 0.074 Uiso 1 1 d .
B9 B 0.2444(3) 0.8899(2) 0.77264(16) 0.0375(8) Uani 1 1 d .
H9 H 0.292(3) 0.832(2) 0.7730(16) 0.045 Uiso 1 1 d .
B10 B 0.0199(3) 0.9628(2) 0.76556(16) 0.0353(8) Uani 1 1 d .
H10 H -0.076(3) 0.943(2) 0.7563(16) 0.042 Uiso 1 1 d .
B11 B 0.2339(4) 0.9566(3) 0.71199(18) 0.0438(9) Uani 1 1 d .
H11 H 0.280(3) 0.941(2) 0.6708(17) 0.053 Uiso 1 1 d .
B12 B 0.1102(3) 0.9026(3) 0.72553(16) 0.0431(9) Uani 1 1 d .
H12 H 0.064(3) 0.855(2) 0.6981(17) 0.052 Uiso 1 1 d .
B13 B 0.0808(5) 0.9936(3) 0.7002(2) 0.0563(12) Uani 1 1 d .
H13 H 0.026(4) 1.000(2) 0.649(2) 0.068 Uiso 1 1 d .
N1 N 0.67849(18) 0.32466(12) 0.95709(9) 0.0204(4) Uani 1 1 d .
P1 P 0.72581(5) 0.35255(4) 1.02651(3) 0.01776(11) Uani 1 1 d .
C11 C 0.7724(2) 0.45225(14) 1.02440(11) 0.0205(5) Uani 1 1 d .
C12 C 0.7701(2) 0.50160(14) 1.07573(14) 0.0268(5) Uani 1 1 d .
H12A H 0.7369 0.4843 1.1108 0.032 Uiso 1 1 calc R
C13 C 0.8168(3) 0.57621(17) 1.07514(15) 0.0345(6) Uani 1 1 d .
H13A H 0.8160 0.6098 1.1100 0.041 Uiso 1 1 calc R
C14 C 0.8643(3) 0.60162(17) 1.02381(15) 0.0350(6) Uani 1 1 d .
H14 H 0.8952 0.6527 1.0234 0.042 Uiso 1 1 calc R
C15 C 0.8668(3) 0.55288(17) 0.97314(14) 0.0331(6) Uani 1 1 d .
H15 H 0.9002 0.5705 0.9383 0.040 Uiso 1 1 calc R
C16 C 0.8206(2) 0.47814(15) 0.97282(12) 0.0262(5) Uani 1 1 d .
H16 H 0.8218 0.4450 0.9378 0.031 Uiso 1 1 calc R
C21 C 0.6190(2) 0.34574(15) 1.07817(11) 0.0217(5) Uani 1 1 d .
C22 C 0.6264(3) 0.28896(18) 1.12481(14) 0.0343(6) Uani 1 1 d .
H22 H 0.6926 0.2552 1.1320 0.041 Uiso 1 1 calc R
C23 C 0.5378(3) 0.2815(2) 1.16075(17) 0.0472(9) Uani 1 1 d .
H23 H 0.5432 0.2424 1.1921 0.057 Uiso 1 1 calc R
C24 C 0.4419(3) 0.3309(2) 1.15102(17) 0.0436(8) Uani 1 1 d .
H24 H 0.3819 0.3264 1.1762 0.052 Uiso 1 1 calc R
C25 C 0.4330(2) 0.38669(18) 1.10488(16) 0.0367(7) Uani 1 1 d .
H25 H 0.3665 0.4203 1.0981 0.044 Uiso 1 1 calc R
C26 C 0.5200(2) 0.39411(16) 1.06835(14) 0.0298(6) Uani 1 1 d .
H26 H 0.5126 0.4324 1.0363 0.036 Uiso 1 1 calc R
C31 C 0.8565(2) 0.29935(14) 1.06096(11) 0.0190(4) Uani 1 1 d .
C32 C 0.8961(2) 0.23754(15) 1.02864(11) 0.0228(5) Uani 1 1 d .
H32 H 0.8526 0.2215 0.9893 0.027 Uiso 1 1 calc R
C33 C 1.0001(2) 0.19920(15) 1.05418(12) 0.0251(5) Uani 1 1 d .
H33 H 1.0273 0.1569 1.0323 0.030 Uiso 1 1 calc R
C34 C 1.0639(2) 0.22270(16) 1.11148(12) 0.0260(5) Uani 1 1 d .
H34 H 1.1352 0.1967 1.1285 0.031 Uiso 1 1 calc R
C35 C 1.0243(2) 0.28372(16) 1.14393(13) 0.0287(6) Uani 1 1 d .
H35 H 1.0676 0.2992 1.1834 0.034 Uiso 1 1 calc R
C36 C 0.9213(2) 0.32219(16) 1.11878(12) 0.0262(5) Uani 1 1 d .
H36 H 0.8945 0.3644 1.1410 0.031 Uiso 1 1 calc R
P2 P 0.58242(5) 0.26834(3) 0.91965(3) 0.01696(11) Uani 1 1 d .
C51 C 0.6516(2) 0.20320(14) 0.87154(11) 0.0198(5) Uani 1 1 d .
C52 C 0.7524(2) 0.22796(15) 0.84958(12) 0.0232(5) Uani 1 1 d .
H52 H 0.7886 0.2758 0.8637 0.028 Uiso 1 1 calc R
C53 C 0.8001(2) 0.18271(16) 0.80703(13) 0.0290(6) Uani 1 1 d .
H53 H 0.8686 0.1998 0.7917 0.035 Uiso 1 1 calc R
C54 C 0.7480(3) 0.11244(17) 0.78676(14) 0.0348(6) Uani 1 1 d .
H54 H 0.7811 0.0813 0.7578 0.042 Uiso 1 1 calc R
C55 C 0.6478(3) 0.08778(18) 0.80891(15) 0.0373(7) Uani 1 1 d .
H55 H 0.6126 0.0395 0.7952 0.045 Uiso 1 1 calc R
C56 C 0.5986(2) 0.13290(16) 0.85070(13) 0.0285(6) Uani 1 1 d .
H56 H 0.5290 0.1161 0.8652 0.034 Uiso 1 1 calc R
C61 C 0.4971(2) 0.21162(15) 0.96572(11) 0.0219(5) Uani 1 1 d .
C62 C 0.5433(3) 0.14289(17) 0.99425(13) 0.0316(6) Uani 1 1 d .
H62 H 0.6191 0.1250 0.9887 0.038 Uiso 1 1 calc R
C63 C 0.4765(3) 0.1008(2) 1.03106(14) 0.0438(8) Uani 1 1 d .
H63 H 0.5071 0.0540 1.0506 0.053 Uiso 1 1 calc R
C64 C 0.3667(3) 0.1265(2) 1.03925(15) 0.0477(9) Uani 1 1 d .
H64 H 0.3216 0.0971 1.0640 0.057 Uiso 1 1 calc R
C65 C 0.3222(3) 0.1943(2) 1.01191(17) 0.0486(9) Uani 1 1 d .
H65 H 0.2468 0.2121 1.0182 0.058 Uiso 1 1 calc R
C66 C 0.3865(2) 0.23739(19) 0.97503(14) 0.0342(6) Uani 1 1 d .
H66 H 0.3550 0.2844 0.9561 0.041 Uiso 1 1 calc R
C71 C 0.4795(2) 0.32351(14) 0.86468(11) 0.0205(5) Uani 1 1 d .
C72 C 0.4905(2) 0.40341(14) 0.86083(11) 0.0215(5) Uani 1 1 d .
H72 H 0.5489 0.4301 0.8894 0.026 Uiso 1 1 calc R
C73 C 0.4157(2) 0.44422(16) 0.81499(12) 0.0273(5) Uani 1 1 d .
H73 H 0.4236 0.4990 0.8120 0.033 Uiso 1 1 calc R
C74 C 0.3296(2) 0.40567(17) 0.77357(13) 0.0317(6) Uani 1 1 d .
H74 H 0.2792 0.4340 0.7420 0.038 Uiso 1 1 calc R
C75 C 0.3168(3) 0.32637(19) 0.77802(15) 0.0411(8) Uani 1 1 d .
H75 H 0.2565 0.3003 0.7502 0.049 Uiso 1 1 calc R
C76 C 0.3922(3) 0.28446(17) 0.82334(14) 0.0357(7) Uani 1 1 d .
H76 H 0.3844 0.2297 0.8261 0.043 Uiso 1 1 calc R

loop_
_atom_site_aniso_label
_atom_site_aniso_U_11
_atom_site_aniso_U_22
_atom_site_aniso_U_33
_atom_site_aniso_U_23
_atom_site_aniso_U_13
_atom_site_aniso_U_12
C1 0.0198(13) 0.056(2) 0.0503(19) -0.0158(15) 0.0004(13) -0.0076(13)
B2 0.0413(19) 0.0394(19) 0.0231(15) 0.0013(13) 0.0028(13) 0.0069(15)
B3 0.078(3) 0.043(2) 0.074(3) -0.015(2) 0.049(3) -0.029(2)
Re4 0.02336(5) 0.02785(6) 0.01924(5) -0.00420(4) 0.00570(3) -0.00424(4)
C41 0.0317(14) 0.0310(14) 0.0252(12) -0.0036(10) 0.0097(10) -0.0001(11)
O1 0.0303(11) 0.0421(12) 0.0393(11) -0.0034(9) 0.0175(9) -0.0036(9)
C42 0.0381(16) 0.0385(17) 0.0250(13) -0.0068(11) 0.0081(11) -0.0055(13)
O2 0.0630(16) 0.0563(15) 0.0220(10) -0.0026(9) 0.0060(10) 0.0013(12)
C43 0.0372(16) 0.0406(17) 0.0243(13) -0.0061(11) 0.0032(11) 0.0014(13)
O3 0.0589(15) 0.0397(13) 0.0379(12) -0.0128(10) 0.0026(11) 0.0077(11)
B5 0.032(2) 0.276(10) 0.093(4) -0.125(6) 0.046(3) -0.075(4)
C6 0.0429(17) 0.0305(15) 0.0350(15) -0.0044(11) 0.0188(13) -0.0065(13)
B7 0.0331(17) 0.0331(17) 0.0241(14) 0.0079(11) 0.0058(12) -0.0015(13)
B8 0.075(3) 0.070(3) 0.049(2) 0.024(2) 0.033(2) 0.025(3)
B9 0.0376(18) 0.048(2) 0.0263(15) -0.0026(14) 0.0049(13) 0.0141(16)
B10 0.0205(14) 0.055(2) 0.0328(16) -0.0193(15) 0.0108(12) -0.0096(14)
B11 0.051(2) 0.053(2) 0.0337(18) 0.0063(16) 0.0259(17) 0.0093(18)
B12 0.0267(16) 0.072(3) 0.0289(17) -0.0186(16) 0.0004(13) 0.0108(17)
B13 0.057(3) 0.083(3) 0.033(2) 0.0128(19) 0.0166(18) 0.027(2)
N1 0.0199(10) 0.0232(10) 0.0173(9) -0.0015(7) 0.0006(7) -0.0045(8)
P1 0.0160(3) 0.0183(3) 0.0181(3) -0.0008(2) 0.0006(2) -0.0004(2)
C11 0.0156(11) 0.0212(12) 0.0237(11) -0.0009(9) -0.0003(9) -0.0001(9)
C12 0.0276(13) 0.0222(14) 0.0310(13) -0.0054(9) 0.0061(11) -0.0028(10)
C13 0.0355(15) 0.0231(14) 0.0442(17) -0.0091(11) 0.0048(13) -0.0013(11)
C14 0.0321(15) 0.0205(14) 0.0508(18) 0.0021(12) 0.0027(13) -0.0027(11)
C15 0.0316(15) 0.0294(15) 0.0383(15) 0.0092(11) 0.0060(12) -0.0026(11)
C16 0.0255(13) 0.0273(14) 0.0245(12) 0.0026(9) 0.0009(10) -0.0004(10)
C21 0.0187(11) 0.0231(12) 0.0229(11) -0.0025(9) 0.0026(9) -0.0014(9)
C22 0.0281(14) 0.0406(17) 0.0367(15) 0.0116(12) 0.0131(12) 0.0097(12)
C23 0.0383(18) 0.057(2) 0.051(2) 0.0212(16) 0.0222(15) 0.0104(16)
C24 0.0329(16) 0.048(2) 0.056(2) -0.0019(15) 0.0259(15) -0.0002(14)
C25 0.0210(13) 0.0317(16) 0.059(2) -0.0032(13) 0.0115(13) 0.0020(11)
C26 0.0228(13) 0.0244(14) 0.0415(15) 0.0016(11) 0.0032(11) 0.0033(10)
C31 0.0164(10) 0.0195(11) 0.0209(11) 0.0020(8) 0.0028(8) -0.0009(9)
C32 0.0215(12) 0.0267(13) 0.0199(11) -0.0003(9) 0.0031(9) 0.0014(10)
C33 0.0252(13) 0.0262(13) 0.0251(12) 0.0014(9) 0.0079(10) 0.0065(10)
C34 0.0209(12) 0.0273(13) 0.0290(13) 0.0062(10) 0.0018(10) 0.0015(10)
C35 0.0250(13) 0.0308(14) 0.0268(13) -0.0011(10) -0.0060(10) -0.0001(11)
C36 0.0255(13) 0.0245(13) 0.0267(12) -0.0038(9) -0.0015(10) 0.0025(10)
P2 0.0148(3) 0.0173(3) 0.0180(3) -0.0004(2) 0.0006(2) -0.0004(2)
C51 0.0167(11) 0.0205(12) 0.0216(11) -0.0001(8) 0.0014(9) 0.0014(9)
C52 0.0219(12) 0.0211(12) 0.0271(12) 0.0001(9) 0.0051(9) -0.0004(9)
C53 0.0269(13) 0.0275(14) 0.0356(14) -0.0010(11) 0.0137(11) 0.0005(11)
C54 0.0349(15) 0.0321(15) 0.0414(16) -0.0113(12) 0.0177(13) -0.0005(12)
C55 0.0380(16) 0.0287(15) 0.0484(18) -0.0170(13) 0.0167(14) -0.0092(12)
C56 0.0237(13) 0.0276(14) 0.0360(14) -0.0096(10) 0.0099(11) -0.0054(10)
C61 0.0194(11) 0.0251(13) 0.0206(11) -0.0013(9) 0.0019(9) -0.0053(9)
C62 0.0330(14) 0.0324(15) 0.0282(13) 0.0069(11) 0.0017(11) -0.0039(12)
C63 0.059(2) 0.0397(18) 0.0310(15) 0.0116(12) 0.0024(14) -0.0142(16)
C64 0.050(2) 0.060(2) 0.0353(16) 0.0011(15) 0.0136(14) -0.0333(17)
C65 0.0321(17) 0.066(2) 0.052(2) -0.0009(17) 0.0199(15) -0.0152(16)
C66 0.0212(13) 0.0407(17) 0.0427(16) 0.0024(13) 0.0107(12) -0.0027(12)
C71 0.0155(11) 0.0220(12) 0.0231(11) 0.0014(9) 0.0006(9) 0.0009(9)
C72 0.0198(11) 0.0239(12) 0.0214(11) 0.0018(9) 0.0048(9) 0.0001(9)
C73 0.0299(14) 0.0241(13) 0.0287(13) 0.0076(10) 0.0069(11) 0.0040(10)
C74 0.0241(13) 0.0389(16) 0.0297(13) 0.0125(11) -0.0023(11) 0.0044(11)
C75 0.0350(16) 0.0375(17) 0.0419(17) 0.0068(13) -0.0190(13) -0.0049(13)
C76 0.0346(15) 0.0263(14) 0.0398(16) 0.0032(11) -0.0125(12) -0.0036(12)

loop_
_atom_type_symbol
_atom_type_description
_atom_type_scat_dispersion_real
_atom_type_scat_dispersion_imag
_atom_type_scat_source
C C 0.0033 0.0016 'International Tables Vol C Tables 4.2.6.8 and 6.1.1.4'
H H 0.0000 0.0000 'International Tables Vol C Tables 4.2.6.8 and 6.1.1.4'
B B 0.0013 0.0007 'International Tables Vol C Tables 4.2.6.8 and 6.1.1.4'
N N 0.0061 0.0033 'International Tables Vol C Tables 4.2.6.8 and 6.1.1.4'
O O 0.0106 0.0060 'International Tables Vol C Tables 4.2.6.8 and 6.1.1.4'
P P 0.1023 0.0942 'International Tables Vol C Tables 4.2.6.8 and 6.1.1.4'
Re Re -1.0185 7.2310 'International Tables Vol C Tables 4.2.6.8 and 6.1.1.4'

loop_
_geom_angle_atom_site_label_1
_geom_angle_atom_site_label_2
_geom_angle_atom_site_label_3
_geom_angle
B3 C1 B2 123.4(3)
B3 C1 B5 80.9(4)
B2 C1 B5 76.3(4)
B3 C1 Re4 74.42(19)
B2 C1 Re4 73.30(17)
B5 C1 Re4 119.4(2)
C1 B2 C6 118.0(3)
C1 B2 B9 112.3(3)
C6 B2 B9 57.14(19)
C1 B2 B5 53.6(3)
C6 B2 B5 98.2(2)
B9 B2 B5 60.5(2)
C1 B2 Re4 66.73(16)
C6 B2 Re4 69.05(16)
B9 B2 Re4 117.4(2)
B5 B2 Re4 102.1(3)
C1 B3 B7 119.8(3)
C1 B3 B8 109.7(3)
B7 B3 B8 61.3(3)
C1 B3 B5 51.3(3)
B7 B3 B5 103.3(3)
B8 B3 B5 60.2(3)
C1 B3 Re4 66.09(19)
B7 B3 Re4 66.63(16)
B8 B3 Re4 114.2(3)
B5 B3 Re4 98.4(3)
C43 Re4 C41 90.19(13)
C43 Re4 C42 91.06(12)
C41 Re4 C42 89.25(12)
C43 Re4 C1 100.01(13)
C41 Re4 C1 169.80(12)
C42 Re4 C1 90.70(13)
C43 Re4 B10 126.25(13)
C41 Re4 B10 79.97(11)
C42 Re4 B10 140.76(14)
C1 Re4 B10 93.71(12)
C43 Re4 B7 90.17(12)
C41 Re4 B7 102.59(12)
C42 Re4 B7 168.09(13)
C1 Re4 B7 77.41(13)
B10 Re4 B7 42.85(13)
C43 Re4 C6 165.20(12)
C41 Re4 C6 95.64(11)
C42 Re4 C6 102.58(12)
C1 Re4 C6 74.42(11)
B10 Re4 C6 42.36(12)
B7 Re4 C6 75.30(11)
C43 Re4 B2 138.11(13)
C41 Re4 B2 130.16(12)
C42 Re4 B2 80.28(12)
C1 Re4 B2 39.97(13)
B10 Re4 B2 78.47(12)
B7 Re4 B2 90.93(12)
C6 Re4 B2 41.66(12)
C43 Re4 B3 80.82(15)
C41 Re4 B3 144.17(17)
C42 Re4 B3 125.26(17)
C1 Re4 B3 39.49(17)
B10 Re4 B3 77.85(15)
B7 Re4 B3 43.40(16)
C6 Re4 B3 86.55(13)
B2 Re4 B3 71.73(16)
O1 C41 Re4 175.8(2)
O2 C42 Re4 177.8(3)
O3 C43 Re4 176.6(3)
C1 B5 B11 133.9(3)
C1 B5 B9 102.8(4)
B11 B5 B9 55.6(2)
C1 B5 B8 97.6(4)
B11 B5 B8 54.5(3)
B9 B5 B8 98.9(3)
C1 B5 B2 50.1(3)
B11 B5 B2 103.6(3)
B9 B5 B2 54.1(3)
B8 B5 B2 113.6(3)
C1 B5 B3 47.8(3)
B11 B5 B3 101.6(4)
B9 B5 B3 116.4(3)
B8 B5 B3 51.2(3)
B2 B5 B3 85.3(2)
B9 C6 B2 64.7(2)
B9 C6 B12 60.69(19)
B2 C6 B12 118.7(2)
B9 C6 B10 114.4(2)
B2 C6 B10 122.9(2)
B12 C6 B10 63.2(2)
B9 C6 Re4 123.7(2)
B2 C6 Re4 69.29(15)
B12 C6 Re4 123.5(2)
B10 C6 Re4 67.37(15)
B10 B7 B3 118.2(3)
B10 B7 B13 60.5(2)
B3 B7 B13 109.3(3)
B10 B7 B8 102.6(3)
B3 B7 B8 59.7(3)
B13 B7 B8 54.0(3)
B10 B7 Re4 67.96(15)
B3 B7 Re4 69.98(18)
B13 B7 Re4 119.9(2)
B8 B7 Re4 115.6(2)
B13 B8 B11 67.0(3)
B13 B8 B3 115.6(3)
B11 B8 B3 118.5(3)
B13 B8 B7 61.8(3)
B11 B8 B7 113.9(3)
B3 B8 B7 58.9(2)
B13 B8 B5 109.6(4)
B11 B8 B5 55.7(3)
B3 B8 B5 68.6(3)
B7 B8 B5 107.6(3)
C6 B9 B12 60.4(2)
C6 B9 B11 106.5(3)
B12 B9 B11 61.6(2)
C6 B9 B2 58.12(19)
B12 B9 B2 112.7(2)
B11 B9 B2 114.2(3)
C6 B9 B5 102.3(2)
B12 B9 B5 105.2(4)
B11 B9 B5 56.4(3)
B2 B9 B5 65.4(2)
C6 B10 B7 115.6(2)
C6 B10 B13 104.9(2)
B7 B10 B13 61.2(2)
C6 B10 B12 58.4(2)
B7 B10 B12 109.5(3)
B13 B10 B12 56.4(2)
C6 B10 Re4 70.27(15)
B7 B10 Re4 69.19(15)
B13 B10 Re4 121.5(3)
B12 B10 Re4 122.0(2)
B8 B11 B9 119.6(3)
B8 B11 B5 69.7(4)
B9 B11 B5 68.0(4)
B8 B11 B12 102.5(3)
B9 B11 B12 58.7(2)
B5 B11 B12 111.9(3)
B8 B11 B13 54.1(3)
B9 B11 B13 106.1(3)
B5 B11 B13 110.6(3)
B12 B11 B13 55.2(2)
B13 B12 C6 108.7(3)
B13 B12 B9 115.2(3)
C6 B12 B9 58.89(19)
B13 B12 B11 65.0(3)
C6 B12 B11 103.9(2)
B9 B12 B11 59.7(2)
B13 B12 B10 60.9(2)
C6 B12 B10 58.47(19)
B9 B12 B10 108.9(2)
B11 B12 B10 108.9(3)
B8 B13 B12 110.8(3)
B8 B13 B10 108.8(3)
B12 B13 B10 62.7(2)
B8 B13 B7 64.2(3)
B12 B13 B7 112.4(3)
B10 B13 B7 58.2(2)
B8 B13 B11 59.0(3)
B12 B13 B11 59.8(2)
B10 B13 B11 106.4(3)
B7 B13 B11 109.7(3)
P1 N1 P2 140.21(14)
N1 P1 C21 114.01(11)
N1 P1 C11 108.79(11)
C21 P1 C11 108.37(12)
N1 P1 C31 111.42(11)
C21 P1 C31 108.57(11)
C11 P1 C31 105.28(11)
C16 C11 C12 120.0(2)
C16 C11 P1 118.92(19)
C12 C11 P1 120.9(2)
C13 C12 C11 119.6(3)
C14 C13 C12 120.2(3)
C15 C14 C13 120.3(3)
C14 C15 C16 120.4(3)
C15 C16 C11 119.5(3)
C22 C21 C26 118.5(2)
C22 C21 P1 121.9(2)
C26 C21 P1 119.4(2)
C23 C22 C21 120.5(3)
C24 C23 C22 120.0(3)
C25 C24 C23 120.1(3)
C24 C25 C26 120.4(3)
C25 C26 C21 120.5(3)
C32 C31 C36 119.5(2)
C32 C31 P1 120.06(18)
C36 C31 P1 120.35(19)
C31 C32 C33 119.7(2)
C34 C33 C32 120.2(2)
C35 C34 C33 120.2(2)
C34 C35 C36 119.9(2)
C35 C36 C31 120.5(2)
N1 P2 C61 116.63(11)
N1 P2 C71 109.71(11)
C61 P2 C71 107.02(12)
N1 P2 C51 109.77(11)
C61 P2 C51 108.34(12)
C71 P2 C51 104.68(11)
C52 C51 C56 120.0(2)
C52 C51 P2 118.61(19)
C56 C51 P2 121.02(19)
C53 C52 C51 119.9(2)
C52 C53 C54 120.1(3)
C55 C54 C53 119.8(3)
C56 C55 C54 120.5(3)
C55 C56 C51 119.6(3)
C66 C61 C62 119.6(3)
C66 C61 P2 120.2(2)
C62 C61 P2 120.2(2)
C63 C62 C61 119.1(3)
C64 C63 C62 120.7(3)
C65 C64 C63 120.2(3)
C64 C65 C66 120.5(3)
C65 C66 C61 119.9(3)
C72 C71 C76 120.2(2)
C72 C71 P2 120.49(18)
C76 C71 P2 119.2(2)
C71 C72 C73 119.6(2)
C74 C73 C72 120.4(2)
C75 C74 C73 120.2(2)
C74 C75 C76 120.0(3)
C75 C76 C71 119.6(3)

loop_
_geom_bond_atom_site_label_1
_geom_bond_atom_site_label_2
_geom_bond_distance
C1 B3 1.595(7)
C1 B2 1.603(5)
C1 B5 1.681(6)
C1 Re4 2.293(3)
B2 C6 1.699(5)
B2 B9 1.809(5)
B2 B5 2.029(9)
B2 Re4 2.391(4)
B3 B7 1.767(6)
B3 B8 1.781(7)
B3 B5 2.127(9)
B3 Re4 2.416(4)
Re4 C43 1.922(3)
Re4 C41 1.928(3)
Re4 C42 1.941(3)
Re4 B10 2.341(3)
Re4 B7 2.361(3)
Re4 C6 2.387(3)
C41 O1 1.154(3)
C42 O2 1.147(4)
C43 O3 1.151(4)
B5 B11 1.746(7)
B5 B9 1.943(9)
B5 B8 1.981(11)
C6 B9 1.681(5)
C6 B12 1.707(5)
C6 B10 1.709(5)
B7 B10 1.717(5)
B7 B13 1.771(6)
B7 B8 1.809(6)
B8 B13 1.626(8)
B8 B11 1.721(7)
B9 B12 1.712(5)
B9 B11 1.729(5)
B10 B13 1.759(6)
B10 B12 1.789(5)
B11 B12 1.762(6)
B11 B13 1.848(6)
B12 B13 1.675(7)
N1 P1 1.580(2)
N1 P2 1.585(2)
P1 C21 1.796(3)
P1 C11 1.801(3)
P1 C31 1.808(2)
C11 C16 1.397(4)
C11 C12 1.400(4)
C12 C13 1.393(4)
C13 C14 1.385(4)
C14 C15 1.383(4)
C15 C16 1.391(4)
C21 C22 1.395(4)
C21 C26 1.396(4)
C22 C23 1.385(4)
C23 C24 1.380(5)
C24 C25 1.375(5)
C25 C26 1.379(4)
C31 C32 1.391(3)
C31 C36 1.398(3)
C32 C33 1.394(3)
C33 C34 1.388(4)
C34 C35 1.382(4)
C35 C36 1.384(4)
P2 C61 1.797(3)
P2 C71 1.799(2)
P2 C51 1.801(2)
C51 C52 1.391(3)
C51 C56 1.395(4)
C52 C53 1.385(4)
C53 C54 1.387(4)
C54 C55 1.386(4)
C55 C56 1.381(4)
C61 C66 1.392(4)
C61 C62 1.397(4)
C62 C63 1.396(4)
C63 C64 1.376(5)
C64 C65 1.367(5)
C65 C66 1.388(4)
C71 C72 1.385(3)
C71 C76 1.397(4)
C72 C73 1.387(3)
C73 C74 1.386(4)
C74 C75 1.378(4)
C75 C76 1.394(4)
